data_7015278
loop_
_publ_author_name
'Unverhau, Kerstin'
'Kehr, Gerald'
'Fr\"ohlich, Roland'
'Erker, Gerhard'

_publ_section_title
;
 Synthesis of [3]ferrocenophane-bridged Cp-amido zirconium complexes
 and ansa-zirconocene complexes and their use in catalytic
 polymerisation reactions.
;
_journal_issue 14
_journal_name_full 'Dalton transactions (Cambridge, England : 2003)'
_journal_page_first 3724
_journal_page_last 3736
_journal_paper_doi 10.1039/c0dt01430c
_journal_volume 40
_journal_year 2011
_chemical_formula_sum 'C29 H29 Fe N O'
_chemical_formula_weight 463.38
_chemical_name_systematic
;
?
;
_space_group_IT_number 14
_symmetry_cell_setting monoclinic
_symmetry_space_group_name_Hall '-P 2ybc'
_symmetry_space_group_name_H-M 'P 1 21/c 1'
_atom_sites_solution_hydrogens geom
_atom_sites_solution_primary direct
_atom_sites_solution_secondary difmap
_audit_creation_method SHELXL-97
_cell_angle_alpha 90.00
_cell_angle_beta 113.07(1)
_cell_angle_gamma 90.00
_cell_formula_units_Z 4
_cell_length_a 10.501(1)
_cell_length_b 13.098(1)
_cell_length_c 18.067(1)
_cell_measurement_reflns_used 4639
_cell_measurement_temperature 198(2)
_cell_measurement_theta_max 27.88
_cell_measurement_theta_min 0.41
_cell_volume 2286.2(4)
_computing_cell_refinement 'Collect (Nonius B.V., 1998)'
_computing_data_collection 'Collect (Nonius B.V., 1998)'
_computing_data_reduction 'Denzo-SMN (Otwinowski & Minor, 1997)'
_computing_molecular_graphics 'XP (BrukerAXS, 2000)'
_computing_publication_material 'SHELXL-97 (Sheldrick, 1997)'
_computing_structure_refinement 'SHELXL-97 (Sheldrick, 1997)'
_computing_structure_solution 'SHELXS-97 (Sheldrick, 1990)'
_diffrn_ambient_temperature 198(2)
_diffrn_measured_fraction_theta_full 0.992
_diffrn_measured_fraction_theta_max 0.992
_diffrn_measurement_device_type 'Nonius KappaCCD'
_diffrn_measurement_method '\w and \f scans'
_diffrn_radiation_monochromator graphite
_diffrn_radiation_source 'rotating anode Nonius FR591'
_diffrn_radiation_type MoK\a
_diffrn_radiation_wavelength 0.71073
_diffrn_reflns_av_R_equivalents 0.087
_diffrn_reflns_av_sigmaI/netI 0.0866
_diffrn_reflns_limit_h_max 12
_diffrn_reflns_limit_h_min -13
_diffrn_reflns_limit_k_max 15
_diffrn_reflns_limit_k_min -17
_diffrn_reflns_limit_l_max 23
_diffrn_reflns_limit_l_min -17
_diffrn_reflns_number 14863
_diffrn_reflns_theta_full 27.90
_diffrn_reflns_theta_max 27.90
_diffrn_reflns_theta_min 1.98
_exptl_absorpt_coefficient_mu 0.681
_exptl_absorpt_correction_T_max 0.8758
_exptl_absorpt_correction_T_min 0.8217
_exptl_absorpt_correction_type multi-scan
_exptl_absorpt_process_details 'SORTAV (Blessing, 1995 & 1997)'
_exptl_crystal_colour yellow
_exptl_crystal_density_diffrn 1.346
_exptl_crystal_density_method 'not measured'
_exptl_crystal_description block
_exptl_crystal_F_000 976
_exptl_crystal_size_max 0.30
_exptl_crystal_size_mid 0.25
_exptl_crystal_size_min 0.20
_refine_diff_density_max 1.056
_refine_diff_density_min -0.856
_refine_diff_density_rms 0.088
_refine_ls_extinction_method none
_refine_ls_goodness_of_fit_ref 1.049
_refine_ls_hydrogen_treatment constr
_refine_ls_matrix_type full
_refine_ls_number_parameters 293
_refine_ls_number_reflns 5419
_refine_ls_number_restraints 0
_refine_ls_restrained_S_all 1.049
_refine_ls_R_factor_all 0.1082
_refine_ls_R_factor_gt 0.0617
_refine_ls_shift/su_max 0.000
_refine_ls_shift/su_mean 0.000
_refine_ls_structure_factor_coef Fsqd
_refine_ls_weighting_details 'calc w=1/[\s^2^(Fo^2^)+(0.0786P)^2^+0.8252P] where P=(Fo^2^+2Fc^2^)/3'
_refine_ls_weighting_scheme calc
_refine_ls_wR_factor_gt 0.1429
_refine_ls_wR_factor_ref 0.1630
_reflns_number_gt 3495
_reflns_number_total 5419
_reflns_threshold_expression >2sigma(I)
_cod_data_source_file c0dt01430c.txt
_cod_data_source_block erk3815
_cod_original_cell_volume 2286.2(5)
_cod_original_sg_symbol_H-M P21/c
_cod_database_code 7015278

loop_
_symmetry_equiv_pos_as_xyz
'x, y, z'
'-x, y+1/2, -z+1/2'
'-x, -y, -z'
'x, -y-1/2, z-1/2'

loop_
_atom_site_label
_atom_site_type_symbol
_atom_site_fract_x
_atom_site_fract_y
_atom_site_fract_z
_atom_site_U_iso_or_equiv
_atom_site_adp_type
_atom_site_occupancy
_atom_site_symmetry_multiplicity
_atom_site_calc_flag
_atom_site_refinement_flags
_atom_site_disorder_assembly
_atom_site_disorder_group
Fe Fe 0.35117(4) -0.03146(3) 0.33492(2) 0.03079(17) Uani 1 1 d . . .
O1 O 0.07641(19) 0.19576(15) 0.29433(12) 0.0298(5) Uani 1 1 d . . .
H1 H 0.0142 0.1519 0.2734 0.045 Uiso 1 1 calc R . .
N1 N -0.0860(2) 0.0302(2) 0.22729(16) 0.0358(6) Uani 1 1 d . . .
C1 C 0.3434(4) -0.0347(3) 0.22209(19) 0.0384(8) Uani 1 1 d . . .
C2 C 0.4241(4) -0.1182(3) 0.2677(2) 0.0509(10) Uani 1 1 d . . .
H2 H 0.4052 -0.1886 0.2559 0.061 Uiso 1 1 calc R . .
C3 C 0.5373(4) -0.0774(4) 0.3336(2) 0.0584(12) Uani 1 1 d . . .
H3 H 0.6071 -0.1159 0.3739 0.070 Uiso 1 1 calc R . .
C4 C 0.5287(4) 0.0305(3) 0.3293(2) 0.0483(10) Uani 1 1 d . . .
H4 H 0.5907 0.0773 0.3662 0.058 Uiso 1 1 calc R . .
C5 C 0.4103(3) 0.0558(3) 0.2597(2) 0.0387(8) Uani 1 1 d . . .
H5 H 0.3808 0.1231 0.2414 0.046 Uiso 1 1 calc R . .
C6 C 0.2064(4) -0.0396(3) 0.1510(2) 0.0485(9) Uani 1 1 d . . .
H6 H 0.2208 -0.0039 0.1059 0.058 Uiso 1 1 calc R . .
C7 C 0.1620(5) -0.1465(4) 0.1220(3) 0.0753(14) Uani 1 1 d . . .
H7A H 0.2311 -0.1780 0.1052 0.113 Uiso 1 1 calc R . .
H7B H 0.0724 -0.1445 0.0762 0.113 Uiso 1 1 calc R . .
H7C H 0.1537 -0.1867 0.1656 0.113 Uiso 1 1 calc R . .
C8 C 0.0911(4) 0.0207(3) 0.16528(19) 0.0422(8) Uani 1 1 d . . .
H8A H 0.1266 0.0900 0.1844 0.051 Uiso 1 1 calc R . .
H8B H 0.0118 0.0286 0.1129 0.051 Uiso 1 1 calc R . .
C9 C 0.0372(3) -0.0262(2) 0.22543(18) 0.0339(7) Uani 1 1 d . . .
H9 H 0.0071 -0.0976 0.2075 0.041 Uiso 1 1 calc R . .
C10 C 0.1462(3) -0.0316(2) 0.31170(17) 0.0262(6) Uani 1 1 d . . .
C11 C 0.2086(3) -0.1257(2) 0.34845(19) 0.0343(7) Uani 1 1 d . . .
H11 H 0.1828 -0.1915 0.3254 0.041 Uiso 1 1 calc R . .
C12 C 0.3146(3) -0.1052(2) 0.42441(19) 0.0339(7) Uani 1 1 d . . .
H12 H 0.3733 -0.1543 0.4605 0.041 Uiso 1 1 calc R . .
C13 C 0.3176(3) 0.0025(2) 0.43704(17) 0.0280(6) Uani 1 1 d . . .
H13 H 0.3792 0.0375 0.4833 0.034 Uiso 1 1 calc R . .
C14 C 0.2122(3) 0.0493(2) 0.36837(17) 0.0235(6) Uani 1 1 d . . .
C15 C -0.1901(4) 0.0552(3) 0.1471(2) 0.0543(10) Uani 1 1 d . . .
H15A H -0.2735 0.0817 0.1522 0.081 Uiso 1 1 calc R . .
H15B H -0.2135 -0.0064 0.1137 0.081 Uiso 1 1 calc R . .
H15C H -0.1528 0.1070 0.1219 0.081 Uiso 1 1 calc R . .
C16 C -0.1518(4) -0.0328(3) 0.2693(2) 0.0468(9) Uani 1 1 d . . .
H16A H -0.2276 0.0056 0.2750 0.070 Uiso 1 1 calc R . .
H16B H -0.0833 -0.0509 0.3227 0.070 Uiso 1 1 calc R . .
H16C H -0.1885 -0.0951 0.2383 0.070 Uiso 1 1 calc R . .
C17 C 0.1703(3) 0.1600(2) 0.37015(17) 0.0256(6) Uani 1 1 d . . .
C18 C 0.1135(3) 0.1702(2) 0.43689(18) 0.0282(6) Uani 1 1 d . . .
C19 C -0.0022(4) 0.1266(3) 0.4421(2) 0.0395(8) Uani 1 1 d . . .
H19 H -0.0600 0.0827 0.4007 0.047 Uiso 1 1 calc R . .
C20 C -0.0339(4) 0.1475(3) 0.5090(2) 0.0492(10) Uani 1 1 d . . .
H20 H -0.1136 0.1177 0.5128 0.059 Uiso 1 1 calc R . .
C21 C 0.0499(4) 0.2111(3) 0.5696(2) 0.0473(9) Uani 1 1 d . . .
H21 H 0.0276 0.2248 0.6147 0.057 Uiso 1 1 calc R . .
C22 C 0.1653(4) 0.2545(3) 0.5646(2) 0.0405(8) Uani 1 1 d . . .
H22 H 0.2228 0.2983 0.6062 0.049 Uiso 1 1 calc R . .
C23 C 0.1977(3) 0.2340(2) 0.49846(18) 0.0309(7) Uani 1 1 d . . .
C24 C 0.3109(3) 0.2726(2) 0.47730(17) 0.0296(7) Uani 1 1 d . . .
C25 C 0.4172(3) 0.3400(2) 0.5171(2) 0.0388(8) Uani 1 1 d . . .
H25 H 0.4300 0.3654 0.5688 0.047 Uiso 1 1 calc R . .
C26 C 0.5044(3) 0.3698(3) 0.4803(2) 0.0454(9) Uani 1 1 d . . .
H26 H 0.5797 0.4142 0.5077 0.054 Uiso 1 1 calc R . .
C27 C 0.4833(3) 0.3358(3) 0.4043(2) 0.0416(8) Uani 1 1 d . . .
H27 H 0.5412 0.3597 0.3786 0.050 Uiso 1 1 calc R . .
C28 C 0.3784(3) 0.2670(2) 0.36488(19) 0.0345(7) Uani 1 1 d . . .
H28 H 0.3652 0.2429 0.3128 0.041 Uiso 1 1 calc R . .
C29 C 0.2929(3) 0.2334(2) 0.40189(17) 0.0267(6) Uani 1 1 d . . .

loop_
_atom_site_aniso_label
_atom_site_aniso_U_11
_atom_site_aniso_U_22
_atom_site_aniso_U_33
_atom_site_aniso_U_23
_atom_site_aniso_U_13
_atom_site_aniso_U_12
Fe 0.0307(3) 0.0362(3) 0.0294(3) 0.0048(2) 0.01606(19) 0.0105(2)
O1 0.0252(10) 0.0255(11) 0.0322(11) 0.0039(9) 0.0042(8) 0.0009(9)
N1 0.0249(13) 0.0369(16) 0.0365(15) -0.0016(12) 0.0021(11) -0.0036(11)
C1 0.0456(19) 0.049(2) 0.0303(17) 0.0009(16) 0.0250(15) 0.0077(17)
C2 0.069(3) 0.050(2) 0.052(2) 0.0025(19) 0.043(2) 0.021(2)
C3 0.044(2) 0.092(3) 0.049(2) 0.020(2) 0.0284(19) 0.036(2)
C4 0.0308(17) 0.077(3) 0.043(2) 0.002(2) 0.0212(15) 0.0016(18)
C5 0.0411(19) 0.045(2) 0.0370(19) 0.0020(15) 0.0229(15) 0.0027(16)
C6 0.055(2) 0.058(2) 0.0353(19) -0.0093(18) 0.0203(17) -0.0053(19)
C7 0.063(3) 0.086(3) 0.083(3) -0.046(3) 0.036(2) -0.026(2)
C8 0.0396(18) 0.057(2) 0.0238(16) -0.0012(16) 0.0050(13) 0.0007(17)
C9 0.0309(16) 0.0321(18) 0.0317(16) -0.0066(14) 0.0046(13) -0.0029(14)
C10 0.0263(14) 0.0246(15) 0.0275(15) -0.0007(13) 0.0104(12) 0.0004(12)
C11 0.0435(18) 0.0252(16) 0.0382(18) 0.0010(14) 0.0202(15) 0.0025(14)
C12 0.0376(17) 0.0355(18) 0.0349(17) 0.0125(15) 0.0209(14) 0.0157(15)
C13 0.0237(14) 0.0370(17) 0.0249(15) 0.0007(13) 0.0113(12) 0.0029(13)
C14 0.0236(14) 0.0252(15) 0.0234(14) 0.0009(12) 0.0112(11) 0.0026(12)
C15 0.0349(19) 0.063(3) 0.045(2) 0.0014(19) -0.0058(16) 0.0000(18)
C16 0.0342(18) 0.043(2) 0.059(2) -0.0051(18) 0.0142(16) -0.0137(16)
C17 0.0239(14) 0.0249(15) 0.0277(15) 0.0010(12) 0.0098(12) 0.0006(12)
C18 0.0296(15) 0.0223(15) 0.0373(17) 0.0028(13) 0.0183(13) 0.0062(13)
C19 0.0458(19) 0.0302(18) 0.052(2) -0.0040(16) 0.0301(17) -0.0044(15)
C20 0.059(2) 0.037(2) 0.075(3) 0.0054(19) 0.051(2) 0.0045(17)
C21 0.074(3) 0.036(2) 0.051(2) 0.0063(17) 0.045(2) 0.0136(19)
C22 0.056(2) 0.0342(19) 0.0349(18) -0.0018(15) 0.0222(16) 0.0099(16)
C23 0.0373(17) 0.0245(16) 0.0309(16) 0.0032(13) 0.0135(13) 0.0066(13)
C24 0.0303(15) 0.0238(16) 0.0306(16) 0.0022(13) 0.0076(12) 0.0034(13)
C25 0.0389(18) 0.0328(18) 0.0356(18) -0.0040(15) 0.0046(14) -0.0009(15)
C26 0.0275(17) 0.0367(19) 0.057(2) 0.0001(17) 0.0005(15) -0.0098(15)
C27 0.0306(17) 0.039(2) 0.054(2) 0.0064(17) 0.0154(15) -0.0063(15)
C28 0.0336(16) 0.0362(18) 0.0342(17) 0.0020(14) 0.0138(13) -0.0035(14)
C29 0.0239(14) 0.0218(15) 0.0320(16) 0.0032(12) 0.0084(12) 0.0005(12)

loop_
_atom_type_symbol
_atom_type_description
_atom_type_scat_dispersion_real
_atom_type_scat_dispersion_imag
_atom_type_scat_source
C C 0.0033 0.0016 'International Tables Vol C Tables 4.2.6.8 and 6.1.1.4'
H H 0.0000 0.0000 'International Tables Vol C Tables 4.2.6.8 and 6.1.1.4'
N N 0.0061 0.0033 'International Tables Vol C Tables 4.2.6.8 and 6.1.1.4'
O O 0.0106 0.0060 'International Tables Vol C Tables 4.2.6.8 and 6.1.1.4'
Fe Fe 0.3463 0.8444 'International Tables Vol C Tables 4.2.6.8 and 6.1.1.4'

loop_
_geom_angle_atom_site_label_1
_geom_angle_atom_site_label_2
_geom_angle_atom_site_label_3
_geom_angle
_geom_angle_site_symmetry_1
_geom_angle_site_symmetry_3
_geom_angle_publ_flag
C1 Fe C2 41.62(14) . . ?
C1 Fe C10 99.94(13) . . ?
C2 Fe C10 119.84(15) . . ?
C1 Fe C11 111.81(14) . . ?
C2 Fe C11 101.66(15) . . ?
C10 Fe C11 41.33(12) . . ?
C1 Fe C12 147.91(14) . . ?
C2 Fe C12 116.26(14) . . ?
C10 Fe C12 69.49(12) . . ?
C11 Fe C12 40.61(13) . . ?
C1 Fe C5 40.63(14) . . ?
C2 Fe C5 68.31(15) . . ?
C10 Fe C5 115.91(12) . . ?
C11 Fe C5 148.14(14) . . ?
C12 Fe C5 170.86(14) . . ?
C1 Fe C3 69.08(14) . . ?
C2 Fe C3 40.69(16) . . ?
C10 Fe C3 159.44(16) . . ?
C11 Fe C3 125.04(16) . . ?
C12 Fe C3 110.17(14) . . ?
C5 Fe C3 67.60(15) . . ?
C1 Fe C13 164.01(13) . . ?
C2 Fe C13 154.00(14) . . ?
C10 Fe C13 69.18(11) . . ?
C11 Fe C13 68.26(12) . . ?
C12 Fe C13 40.72(12) . . ?
C5 Fe C13 132.58(13) . . ?
C3 Fe C13 124.84(14) . . ?
C1 Fe C4 68.79(14) . . ?
C2 Fe C4 68.33(16) . . ?
C10 Fe C4 153.38(14) . . ?
C11 Fe C4 164.90(14) . . ?
C12 Fe C4 132.45(14) . . ?
C5 Fe C4 40.25(14) . . ?
C3 Fe C4 40.16(17) . . ?
C13 Fe C4 115.61(14) . . ?
C1 Fe C14 123.56(12) . . ?
C2 Fe C14 159.63(14) . . ?
C10 Fe C14 41.32(11) . . ?
C11 Fe C14 68.77(12) . . ?
C12 Fe C14 68.84(11) . . ?
C5 Fe C14 109.84(12) . . ?
C3 Fe C14 159.02(16) . . ?
C13 Fe C14 40.68(11) . . ?
C4 Fe C14 124.30(14) . . ?
C16 N1 C15 108.5(3) . . ?
C16 N1 C9 108.7(3) . . ?
C15 N1 C9 113.7(3) . . ?
C5 C1 C2 107.1(3) . . ?
C5 C1 C6 125.1(3) . . ?
C2 C1 C6 127.6(3) . . ?
C5 C1 Fe 71.23(18) . . ?
C2 C1 Fe 69.64(18) . . ?
C6 C1 Fe 120.8(2) . . ?
C3 C2 C1 107.9(4) . . ?
C3 C2 Fe 70.9(2) . . ?
C1 C2 Fe 68.74(18) . . ?
C4 C3 C2 108.4(3) . . ?
C4 C3 Fe 70.61(19) . . ?
C2 C3 Fe 68.40(19) . . ?
C3 C4 C5 107.2(3) . . ?
C3 C4 Fe 69.2(2) . . ?
C5 C4 Fe 69.01(19) . . ?
C1 C5 C4 109.3(3) . . ?
C1 C5 Fe 68.14(18) . . ?
C4 C5 Fe 70.7(2) . . ?
C7 C6 C1 113.5(3) . . ?
C7 C6 C8 112.1(3) . . ?
C1 C6 C8 112.5(3) . . ?
C9 C8 C6 116.3(3) . . ?
N1 C9 C10 107.9(2) . . ?
N1 C9 C8 112.3(3) . . ?
C10 C9 C8 113.8(3) . . ?
C11 C10 C14 107.3(3) . . ?
C11 C10 C9 122.4(3) . . ?
C14 C10 C9 130.2(3) . . ?
C11 C10 Fe 69.42(17) . . ?
C14 C10 Fe 71.16(16) . . ?
C9 C10 Fe 121.4(2) . . ?
C12 C11 C10 109.3(3) . . ?
C12 C11 Fe 70.34(18) . . ?
C10 C11 Fe 69.24(17) . . ?
C11 C12 C13 107.6(3) . . ?
C11 C12 Fe 69.04(17) . . ?
C13 C12 Fe 70.14(17) . . ?
C12 C13 C14 108.8(3) . . ?
C12 C13 Fe 69.14(16) . . ?
C14 C13 Fe 70.28(16) . . ?
C13 C14 C10 107.0(2) . . ?
C13 C14 C17 121.3(3) . . ?
C10 C14 C17 130.6(2) . . ?
C13 C14 Fe 69.04(15) . . ?
C10 C14 Fe 67.51(15) . . ?
C17 C14 Fe 137.29(19) . . ?
O1 C17 C14 113.1(2) . . ?
O1 C17 C29 108.7(2) . . ?
C14 C17 C29 113.6(2) . . ?
O1 C17 C18 113.0(2) . . ?
C14 C17 C18 107.5(2) . . ?
C29 C17 C18 100.3(2) . . ?
C19 C18 C23 119.6(3) . . ?
C19 C18 C17 129.6(3) . . ?
C23 C18 C17 110.8(2) . . ?
C18 C19 C20 119.4(3) . . ?
C21 C20 C19 120.6(3) . . ?
C22 C21 C20 120.1(3) . . ?
C21 C22 C23 119.7(3) . . ?
C22 C23 C18 120.6(3) . . ?
C22 C23 C24 130.6(3) . . ?
C18 C23 C24 108.8(2) . . ?
C25 C24 C29 121.0(3) . . ?
C25 C24 C23 130.7(3) . . ?
C29 C24 C23 108.2(3) . . ?
C26 C25 C24 118.8(3) . . ?
C27 C26 C25 120.7(3) . . ?
C26 C27 C28 120.5(3) . . ?
C27 C28 C29 119.6(3) . . ?
C28 C29 C24 119.2(3) . . ?
C28 C29 C17 129.0(3) . . ?
C24 C29 C17 111.7(2) . . ?

loop_
_geom_bond_atom_site_label_1
_geom_bond_atom_site_label_2
_geom_bond_distance
_geom_bond_site_symmetry_2
_geom_bond_publ_flag
Fe C1 2.008(3) . ?
Fe C2 2.020(3) . ?
Fe C10 2.025(3) . ?
Fe C11 2.028(3) . ?
Fe C12 2.045(3) . ?
Fe C5 2.049(3) . ?
Fe C3 2.053(3) . ?
Fe C13 2.058(3) . ?
Fe C4 2.072(3) . ?
Fe C14 2.075(3) . ?
O1 C17 1.417(3) . ?
N1 C16 1.464(4) . ?
N1 C15 1.470(4) . ?
N1 C9 1.501(4) . ?
C1 C5 1.409(5) . ?
C1 C2 1.431(5) . ?
C1 C6 1.509(5) . ?
C2 C3 1.417(6) . ?
C3 C4 1.416(6) . ?
C4 C5 1.418(5) . ?
C6 C7 1.504(5) . ?
C6 C8 1.550(5) . ?
C8 C9 1.536(5) . ?
C9 C10 1.532(4) . ?
C10 C11 1.430(4) . ?
C10 C14 1.447(4) . ?
C11 C12 1.413(5) . ?
C12 C13 1.427(4) . ?
C13 C14 1.437(4) . ?
C14 C17 1.520(4) . ?
C17 C29 1.526(4) . ?
C17 C18 1.547(4) . ?
C18 C19 1.379(4) . ?
C18 C23 1.396(4) . ?
C19 C20 1.400(5) . ?
C20 C21 1.382(5) . ?
C21 C22 1.373(5) . ?
C22 C23 1.391(4) . ?
C23 C24 1.474(4) . ?
C24 C25 1.383(4) . ?
C24 C29 1.398(4) . ?
C25 C26 1.383(5) . ?
C26 C27 1.376(5) . ?
C27 C28 1.385(4) . ?
C28 C29 1.385(4) . ?

loop_
_geom_torsion_atom_site_label_1
_geom_torsion_atom_site_label_2
_geom_torsion_atom_site_label_3
_geom_torsion_atom_site_label_4
_geom_torsion
_geom_torsion_site_symmetry_1
_geom_torsion_site_symmetry_2
_geom_torsion_site_symmetry_3
_geom_torsion_site_symmetry_4
_geom_torsion_publ_flag
C2 Fe C1 C5 -117.2(3) . . . . ?
C10 Fe C1 C5 118.50(19) . . . . ?
C11 Fe C1 C5 159.82(19) . . . . ?
C12 Fe C1 C5 -174.5(2) . . . . ?
C3 Fe C1 C5 -79.6(2) . . . . ?
C13 Fe C1 C5 72.8(5) . . . . ?
C4 Fe C1 C5 -36.4(2) . . . . ?
C14 Fe C1 C5 81.5(2) . . . . ?
C10 Fe C1 C2 -124.3(2) . . . . ?
C11 Fe C1 C2 -83.0(2) . . . . ?
C12 Fe C1 C2 -57.2(3) . . . . ?
C5 Fe C1 C2 117.2(3) . . . . ?
C3 Fe C1 C2 37.6(2) . . . . ?
C13 Fe C1 C2 -170.0(4) . . . . ?
C4 Fe C1 C2 80.8(2) . . . . ?
C14 Fe C1 C2 -161.3(2) . . . . ?
C2 Fe C1 C6 122.4(4) . . . . ?
C10 Fe C1 C6 -1.9(3) . . . . ?
C11 Fe C1 C6 39.5(3) . . . . ?
C12 Fe C1 C6 65.2(4) . . . . ?
C5 Fe C1 C6 -120.4(4) . . . . ?
C3 Fe C1 C6 160.1(3) . . . . ?
C13 Fe C1 C6 -47.5(6) . . . . ?
C4 Fe C1 C6 -156.8(3) . . . . ?
C14 Fe C1 C6 -38.8(3) . . . . ?
C5 C1 C2 C3 1.4(4) . . . . ?
C6 C1 C2 C3 -174.1(3) . . . . ?
Fe C1 C2 C3 -60.3(2) . . . . ?
C5 C1 C2 Fe 61.8(2) . . . . ?
C6 C1 C2 Fe -113.7(3) . . . . ?
C1 Fe C2 C3 119.0(3) . . . . ?
C10 Fe C2 C3 -171.3(2) . . . . ?
C11 Fe C2 C3 -131.2(2) . . . . ?
C12 Fe C2 C3 -90.9(3) . . . . ?
C5 Fe C2 C3 80.4(3) . . . . ?
C13 Fe C2 C3 -67.3(4) . . . . ?
C4 Fe C2 C3 36.9(2) . . . . ?
C14 Fe C2 C3 169.2(3) . . . . ?
C10 Fe C2 C1 69.8(2) . . . . ?
C11 Fe C2 C1 109.8(2) . . . . ?
C12 Fe C2 C1 150.1(2) . . . . ?
C5 Fe C2 C1 -38.5(2) . . . . ?
C3 Fe C2 C1 -119.0(3) . . . . ?
C13 Fe C2 C1 173.7(3) . . . . ?
C4 Fe C2 C1 -82.0(2) . . . . ?
C14 Fe C2 C1 50.2(5) . . . . ?
C1 C2 C3 C4 -0.5(4) . . . . ?
Fe C2 C3 C4 -59.4(2) . . . . ?
C1 C2 C3 Fe 59.0(2) . . . . ?
C1 Fe C3 C4 81.5(2) . . . . ?
C2 Fe C3 C4 120.0(3) . . . . ?
C10 Fe C3 C4 142.0(4) . . . . ?
C11 Fe C3 C4 -175.9(2) . . . . ?
C12 Fe C3 C4 -132.8(2) . . . . ?
C5 Fe C3 C4 37.7(2) . . . . ?
C13 Fe C3 C4 -89.5(2) . . . . ?
C14 Fe C3 C4 -49.5(5) . . . . ?
C1 Fe C3 C2 -38.5(2) . . . . ?
C10 Fe C3 C2 22.0(5) . . . . ?
C11 Fe C3 C2 64.1(3) . . . . ?
C12 Fe C3 C2 107.2(2) . . . . ?
C5 Fe C3 C2 -82.3(2) . . . . ?
C13 Fe C3 C2 150.5(2) . . . . ?
C4 Fe C3 C2 -120.0(3) . . . . ?
C14 Fe C3 C2 -169.5(3) . . . . ?
C2 C3 C4 C5 -0.7(4) . . . . ?
Fe C3 C4 C5 -58.7(2) . . . . ?
C2 C3 C4 Fe 58.1(2) . . . . ?
C1 Fe C4 C3 -82.3(2) . . . . ?
C2 Fe C4 C3 -37.4(2) . . . . ?
C10 Fe C4 C3 -151.1(3) . . . . ?
C11 Fe C4 C3 13.0(6) . . . . ?
C12 Fe C4 C3 68.9(3) . . . . ?
C5 Fe C4 C3 -119.0(3) . . . . ?
C13 Fe C4 C3 114.5(2) . . . . ?
C14 Fe C4 C3 160.8(2) . . . . ?
C1 Fe C4 C5 36.7(2) . . . . ?
C2 Fe C4 C5 81.6(2) . . . . ?
C10 Fe C4 C5 -32.1(4) . . . . ?
C11 Fe C4 C5 132.0(5) . . . . ?
C12 Fe C4 C5 -172.04(19) . . . . ?
C3 Fe C4 C5 119.0(3) . . . . ?
C13 Fe C4 C5 -126.5(2) . . . . ?
C14 Fe C4 C5 -80.2(2) . . . . ?
C2 C1 C5 C4 -1.8(3) . . . . ?
C6 C1 C5 C4 173.8(3) . . . . ?
Fe C1 C5 C4 58.9(2) . . . . ?
C2 C1 C5 Fe -60.7(2) . . . . ?
C6 C1 C5 Fe 114.9(3) . . . . ?
C3 C4 C5 C1 1.6(4) . . . . ?
Fe C4 C5 C1 -57.3(2) . . . . ?
C3 C4 C5 Fe 58.9(2) . . . . ?
C2 Fe C5 C1 39.5(2) . . . . ?
C10 Fe C5 C1 -74.2(2) . . . . ?
C11 Fe C5 C1 -37.4(3) . . . . ?
C12 Fe C5 C1 161.2(7) . . . . ?
C3 Fe C5 C1 83.5(2) . . . . ?
C13 Fe C5 C1 -159.06(18) . . . . ?
C4 Fe C5 C1 121.1(3) . . . . ?
C14 Fe C5 C1 -118.82(19) . . . . ?
C1 Fe C5 C4 -121.1(3) . . . . ?
C2 Fe C5 C4 -81.6(2) . . . . ?
C10 Fe C5 C4 164.6(2) . . . . ?
C11 Fe C5 C4 -158.5(2) . . . . ?
C12 Fe C5 C4 40.1(9) . . . . ?
C3 Fe C5 C4 -37.6(2) . . . . ?
C13 Fe C5 C4 79.8(3) . . . . ?
C14 Fe C5 C4 120.1(2) . . . . ?
C5 C1 C6 C7 178.4(3) . . . . ?
C2 C1 C6 C7 -6.9(5) . . . . ?
Fe C1 C6 C7 -93.9(4) . . . . ?
C5 C1 C6 C8 -53.0(4) . . . . ?
C2 C1 C6 C8 121.7(4) . . . . ?
Fe C1 C6 C8 34.8(4) . . . . ?
C7 C6 C8 C9 57.8(4) . . . . ?
C1 C6 C8 C9 -71.5(4) . . . . ?
C16 N1 C9 C10 -68.1(3) . . . . ?
C15 N1 C9 C10 171.0(3) . . . . ?
C16 N1 C9 C8 165.8(3) . . . . ?
C15 N1 C9 C8 44.8(4) . . . . ?
C6 C8 C9 N1 -172.7(3) . . . . ?
C6 C8 C9 C10 64.5(4) . . . . ?
N1 C9 C10 C11 127.6(3) . . . . ?
C8 C9 C10 C11 -107.2(3) . . . . ?
N1 C9 C10 C14 -57.0(4) . . . . ?
C8 C9 C10 C14 68.2(4) . . . . ?
N1 C9 C10 Fe -148.2(2) . . . . ?
C8 C9 C10 Fe -22.9(4) . . . . ?
C1 Fe C10 C11 111.83(19) . . . . ?
C2 Fe C10 C11 72.6(2) . . . . ?
C12 Fe C10 C11 -36.68(18) . . . . ?
C5 Fe C10 C11 151.34(19) . . . . ?
C3 Fe C10 C11 56.2(4) . . . . ?
C13 Fe C10 C11 -80.34(19) . . . . ?
C4 Fe C10 C11 173.8(3) . . . . ?
C14 Fe C10 C11 -117.6(2) . . . . ?
C1 Fe C10 C14 -130.60(17) . . . . ?
C2 Fe C10 C14 -169.84(18) . . . . ?
C11 Fe C10 C14 117.6(2) . . . . ?
C12 Fe C10 C14 80.89(18) . . . . ?
C5 Fe C10 C14 -91.09(19) . . . . ?
C3 Fe C10 C14 173.8(4) . . . . ?
C13 Fe C10 C14 37.23(16) . . . . ?
C4 Fe C10 C14 -68.6(3) . . . . ?
C1 Fe C10 C9 -4.4(3) . . . . ?
C2 Fe C10 C9 -43.7(3) . . . . ?
C11 Fe C10 C9 -116.2(3) . . . . ?
C12 Fe C10 C9 -152.9(3) . . . . ?
C5 Fe C10 C9 35.1(3) . . . . ?
C3 Fe C10 C9 -60.0(5) . . . . ?
C13 Fe C10 C9 163.4(3) . . . . ?
C4 Fe C10 C9 57.6(4) . . . . ?
C14 Fe C10 C9 126.2(3) . . . . ?
C14 C10 C11 C12 -2.4(3) . . . . ?
C9 C10 C11 C12 173.9(3) . . . . ?
Fe C10 C11 C12 59.1(2) . . . . ?
C14 C10 C11 Fe -61.46(19) . . . . ?
C9 C10 C11 Fe 114.9(3) . . . . ?
C1 Fe C11 C12 159.26(18) . . . . ?
C2 Fe C11 C12 117.0(2) . . . . ?
C10 Fe C11 C12 -120.7(2) . . . . ?
C5 Fe C11 C12 -175.6(2) . . . . ?
C3 Fe C11 C12 80.2(2) . . . . ?
C13 Fe C11 C12 -37.97(17) . . . . ?
C4 Fe C11 C12 70.0(6) . . . . ?
C14 Fe C11 C12 -81.83(18) . . . . ?
C1 Fe C11 C10 -80.01(19) . . . . ?
C2 Fe C11 C10 -122.32(19) . . . . ?
C12 Fe C11 C10 120.7(2) . . . . ?
C5 Fe C11 C10 -54.8(3) . . . . ?
C3 Fe C11 C10 -159.10(19) . . . . ?
C13 Fe C11 C10 82.76(18) . . . . ?
C4 Fe C11 C10 -169.3(5) . . . . ?
C14 Fe C11 C10 38.90(17) . . . . ?
C10 C11 C12 C13 1.4(3) . . . . ?
Fe C11 C12 C13 59.8(2) . . . . ?
C10 C11 C12 Fe -58.4(2) . . . . ?
C1 Fe C12 C11 -38.2(3) . . . . ?
C2 Fe C12 C11 -76.8(2) . . . . ?
C10 Fe C12 C11 37.31(18) . . . . ?
C5 Fe C12 C11 165.1(7) . . . . ?
C3 Fe C12 C11 -120.7(2) . . . . ?
C13 Fe C12 C11 118.8(2) . . . . ?
C4 Fe C12 C11 -160.6(2) . . . . ?
C14 Fe C12 C11 81.67(19) . . . . ?
C1 Fe C12 C13 -157.1(2) . . . . ?
C2 Fe C12 C13 164.40(19) . . . . ?
C10 Fe C12 C13 -81.54(18) . . . . ?
C11 Fe C12 C13 -118.8(2) . . . . ?
C5 Fe C12 C13 46.2(8) . . . . ?
C3 Fe C12 C13 120.4(2) . . . . ?
C4 Fe C12 C13 80.5(2) . . . . ?
C14 Fe C12 C13 -37.18(17) . . . . ?
C11 C12 C13 C14 0.2(3) . . . . ?
Fe C12 C13 C14 59.27(19) . . . . ?
C11 C12 C13 Fe -59.1(2) . . . . ?
C1 Fe C13 C12 131.3(5) . . . . ?
C2 Fe C13 C12 -33.4(4) . . . . ?
C10 Fe C13 C12 82.37(19) . . . . ?
C11 Fe C13 C12 37.87(18) . . . . ?
C5 Fe C13 C12 -171.04(19) . . . . ?
C3 Fe C13 C12 -80.5(3) . . . . ?
C4 Fe C13 C12 -126.2(2) . . . . ?
C14 Fe C13 C12 120.2(2) . . . . ?
C1 Fe C13 C14 11.1(6) . . . . ?
C2 Fe C13 C14 -153.6(3) . . . . ?
C10 Fe C13 C14 -37.80(17) . . . . ?
C11 Fe C13 C14 -82.30(18) . . . . ?
C12 Fe C13 C14 -120.2(2) . . . . ?
C5 Fe C13 C14 68.8(2) . . . . ?
C3 Fe C13 C14 159.3(2) . . . . ?
C4 Fe C13 C14 113.6(2) . . . . ?
C12 C13 C14 C10 -1.6(3) . . . . ?
Fe C13 C14 C10 56.95(18) . . . . ?
C12 C13 C14 C17 168.0(2) . . . . ?
Fe C13 C14 C17 -133.5(2) . . . . ?
C12 C13 C14 Fe -58.57(19) . . . . ?
C11 C10 C14 C13 2.4(3) . . . . ?
C9 C10 C14 C13 -173.5(3) . . . . ?
Fe C10 C14 C13 -57.91(19) . . . . ?
C11 C10 C14 C17 -165.8(3) . . . . ?
C9 C10 C14 C17 18.3(5) . . . . ?
Fe C10 C14 C17 133.9(3) . . . . ?
C11 C10 C14 Fe 60.34(19) . . . . ?
C9 C10 C14 Fe -115.6(3) . . . . ?
C1 Fe C14 C13 -176.34(19) . . . . ?
C2 Fe C14 C13 145.9(4) . . . . ?
C10 Fe C14 C13 119.8(2) . . . . ?
C11 Fe C14 C13 80.92(19) . . . . ?
C12 Fe C14 C13 37.21(18) . . . . ?
C5 Fe C14 C13 -133.13(18) . . . . ?
C3 Fe C14 C13 -54.1(4) . . . . ?
C4 Fe C14 C13 -90.5(2) . . . . ?
C1 Fe C14 C10 63.8(2) . . . . ?
C2 Fe C14 C10 26.1(4) . . . . ?
C11 Fe C14 C10 -38.90(17) . . . . ?
C12 Fe C14 C10 -82.61(18) . . . . ?
C5 Fe C14 C10 107.05(18) . . . . ?
C3 Fe C14 C10 -173.9(4) . . . . ?
C13 Fe C14 C10 -119.8(2) . . . . ?
C4 Fe C14 C10 149.66(18) . . . . ?
C1 Fe C14 C17 -62.4(3) . . . . ?
C2 Fe C14 C17 -100.2(5) . . . . ?
C10 Fe C14 C17 -126.2(4) . . . . ?
C11 Fe C14 C17 -165.1(3) . . . . ?
C12 Fe C14 C17 151.2(3) . . . . ?
C5 Fe C14 C17 -19.2(3) . . . . ?
C3 Fe C14 C17 59.8(5) . . . . ?
C13 Fe C14 C17 114.0(4) . . . . ?
C4 Fe C14 C17 23.4(4) . . . . ?
C13 C14 C17 O1 173.3(2) . . . . ?
C10 C14 C17 O1 -19.9(4) . . . . ?
Fe C14 C17 O1 80.9(3) . . . . ?
C13 C14 C17 C29 48.8(3) . . . . ?
C10 C14 C17 C29 -144.4(3) . . . . ?
Fe C14 C17 C29 -43.6(4) . . . . ?
C13 C14 C17 C18 -61.3(3) . . . . ?
C10 C14 C17 C18 105.5(3) . . . . ?
Fe C14 C17 C18 -153.7(2) . . . . ?
O1 C17 C18 C19 61.0(4) . . . . ?
C14 C17 C18 C19 -64.5(4) . . . . ?
C29 C17 C18 C19 176.5(3) . . . . ?
O1 C17 C18 C23 -119.0(3) . . . . ?
C14 C17 C18 C23 115.5(3) . . . . ?
C29 C17 C18 C23 -3.5(3) . . . . ?
C23 C18 C19 C20 0.3(5) . . . . ?
C17 C18 C19 C20 -179.6(3) . . . . ?
C18 C19 C20 C21 -0.1(5) . . . . ?
C19 C20 C21 C22 0.0(5) . . . . ?
C20 C21 C22 C23 -0.1(5) . . . . ?
C21 C22 C23 C18 0.3(5) . . . . ?
C21 C22 C23 C24 177.8(3) . . . . ?
C19 C18 C23 C22 -0.4(4) . . . . ?
C17 C18 C23 C22 179.6(3) . . . . ?
C19 C18 C23 C24 -178.4(3) . . . . ?
C17 C18 C23 C24 1.6(3) . . . . ?
C22 C23 C24 C25 0.0(6) . . . . ?
C18 C23 C24 C25 177.7(3) . . . . ?
C22 C23 C24 C29 -176.4(3) . . . . ?
C18 C23 C24 C29 1.3(3) . . . . ?
C29 C24 C25 C26 1.2(5) . . . . ?
C23 C24 C25 C26 -174.9(3) . . . . ?
C24 C25 C26 C27 2.2(5) . . . . ?
C25 C26 C27 C28 -3.3(5) . . . . ?
C26 C27 C28 C29 1.0(5) . . . . ?
C27 C28 C29 C24 2.3(4) . . . . ?
C27 C28 C29 C17 178.9(3) . . . . ?
C25 C24 C29 C28 -3.4(4) . . . . ?
C23 C24 C29 C28 173.4(3) . . . . ?
C25 C24 C29 C17 179.5(3) . . . . ?
C23 C24 C29 C17 -3.7(3) . . . . ?
O1 C17 C29 C28 -53.7(4) . . . . ?
C14 C17 C29 C28 73.1(4) . . . . ?
C18 C17 C29 C28 -172.4(3) . . . . ?
O1 C17 C29 C24 123.0(2) . . . . ?
C14 C17 C29 C24 -110.1(3) . . . . ?
C18 C17 C29 C24 4.3(3) . . . . ?
